data_2240646
loop_
_publ_author_name
'Hou, Chen'
'Gan, Hong-Mei'
'Liu, Jia-Cheng'

_publ_section_title
;
 Crystal structure of
 <i>catena</i>-poly[[[tetraaquazinc(II)]-\m-1,4-bis[4-(1<i>H</i>-imidazol-1-yl)benzoyl]piperazine]
 dinitrate monohydrate]
;
_journal_issue 5
_journal_name_full 'Acta Crystallographica Section E'
_journal_page_first m120
_journal_page_last m121
_journal_paper_doi 10.1107/S2056989015007719
_journal_volume 71
_journal_year 2015
_chemical_formula_iupac '[Zn (C24 H22 N6 O2) (H2 O)4] (N O3)2, 2H2 O'
_chemical_formula_moiety 'C24 H30 N6 O6 Zn 2+, 2(N O3 -), 2(H2 O)'
_chemical_formula_sum 'C24 H34 N8 O14 Zn'
_chemical_formula_weight 723.96
_chemical_name_systematic
'<i>catena</i>-Poly[[[tetraaquazinc(II)]-\m-1,4-bis[4-(1<i>H</i>-imidazol-1-yl)benzoyl]piperazine] dinitrate monohydrate]'
_space_group_IT_number 15
_symmetry_cell_setting monoclinic
_symmetry_space_group_name_Hall '-C 2yc'
_symmetry_space_group_name_H-M 'C 1 2/c 1'
_atom_sites_solution_hydrogens geom
_atom_sites_solution_primary direct
_atom_sites_solution_secondary difmap
_audit_creation_method SHELXTL
_cell_angle_alpha 90.00
_cell_angle_beta 102.65(3)
_cell_angle_gamma 90.00
_cell_formula_units_Z 4
_cell_length_a 22.051(4)
_cell_length_b 7.8861(16)
_cell_length_c 17.837(4)
_cell_measurement_reflns_used 7728
_cell_measurement_temperature 294(2)
_cell_measurement_theta_max 28.6
_cell_measurement_theta_min 2.7
_cell_volume 3026.5(11)
_computing_cell_refinement
;
SAINT (Bruker, 2008)
;
_computing_data_collection
;
APEX2 (Bruker, 2008)
;
_computing_data_reduction
;
SAINT (Bruker, 2008)
;
_computing_molecular_graphics
;
SHELXTL (Sheldrick, 2008)
;
_computing_publication_material
;
SHELXTL (Sheldrick, 2008)
;
_computing_structure_refinement
;
SHELXTL (Sheldrick, 2008)
;
_computing_structure_solution
;
SHELXTL (Sheldrick, 2008)
;
_diffrn_ambient_temperature 294(2)
_diffrn_measured_fraction_theta_full 0.998
_diffrn_measured_fraction_theta_max 0.998
_diffrn_measurement_device_type 'Bruker APEXII CCD'
_diffrn_measurement_method 'omega scan'
_diffrn_radiation_monochromator graphite
_diffrn_radiation_source 'fine-focus sealed tube'
_diffrn_radiation_type MoK\a
_diffrn_radiation_wavelength 0.71073
_diffrn_reflns_av_R_equivalents 0.0303
_diffrn_reflns_av_sigmaI/netI 0.0443
_diffrn_reflns_limit_h_max 26
_diffrn_reflns_limit_h_min -26
_diffrn_reflns_limit_k_max 6
_diffrn_reflns_limit_k_min -9
_diffrn_reflns_limit_l_max 11
_diffrn_reflns_limit_l_min -21
_diffrn_reflns_number 5133
_diffrn_reflns_theta_full 25.20
_diffrn_reflns_theta_max 25.20
_diffrn_reflns_theta_min 3.32
_exptl_absorpt_coefficient_mu 0.895
_exptl_absorpt_correction_T_max 0.83
_exptl_absorpt_correction_T_min 0.79
_exptl_absorpt_correction_type multi-scan
_exptl_absorpt_process_details
;
(SADABS; Bruker, 2008)
;
_exptl_crystal_colour colorless
_exptl_crystal_density_diffrn 1.589
_exptl_crystal_density_method 'not measured'
_exptl_crystal_description block
_exptl_crystal_F_000 1504
_exptl_crystal_size_max 0.27
_exptl_crystal_size_mid 0.25
_exptl_crystal_size_min 0.22
_refine_diff_density_max 0.569
_refine_diff_density_min -0.831
_refine_ls_extinction_method none
_refine_ls_goodness_of_fit_ref 1.054
_refine_ls_hydrogen_treatment constr
_refine_ls_matrix_type full
_refine_ls_number_parameters 196
_refine_ls_number_reflns 2720
_refine_ls_number_restraints 6
_refine_ls_restrained_S_all 1.468
_refine_ls_R_factor_all 0.0691
_refine_ls_R_factor_gt 0.0551
_refine_ls_shift/su_max 0.000
_refine_ls_shift/su_mean 0.000
_refine_ls_structure_factor_coef Fsqd
_refine_ls_weighting_details 'calc w=1/[\s^2^(Fo^2^)+(0.0575P)^2^+8.9494P] where P=(Fo^2^+2Fc^2^)/3'
_refine_ls_weighting_scheme calc
_refine_ls_wR_factor_gt 0.1313
_refine_ls_wR_factor_ref 0.1436
_reflns_number_gt 2212
_reflns_number_total 2720
_reflns_threshold_expression I>2sigma(I)
_cod_data_source_file xu5847sup1.cf
_cod_data_source_block I
_cod_original_sg_symbol_H-M 'C 2/c'
_cod_database_code 2240646
_cod_database_fobs_code 2240646

loop_
_symmetry_equiv_pos_as_xyz
'x, y, z'
'-x, y, -z+1/2'
'x+1/2, y+1/2, z'
'-x+1/2, y+1/2, -z+1/2'
'-x, -y, -z'
'x, -y, z-1/2'
'-x+1/2, -y+1/2, -z'
'x+1/2, -y+1/2, z-1/2'

loop_
_atom_site_type_symbol
_atom_site_label
_atom_site_fract_x
_atom_site_fract_y
_atom_site_fract_z
_atom_site_U_iso_or_equiv
_atom_site_adp_type
_atom_site_calc_flag
_atom_site_refinement_flags
_atom_site_occupancy
_atom_site_symmetry_multiplicity
Zn Zn1 0.5000 0.96013(12) 0.7500 0.0363(3) Uani d S 1 2
N N1 0.6774(3) 0.2834(11) 0.7201(4) 0.078(2) Uani d . 1 1
N N2 0.56556(19) 0.9716(6) 0.8564(2) 0.0366(10) Uani d . 1 1
N N3 0.6522(2) 0.9960(6) 0.9451(3) 0.0380(11) Uani d . 1 1
O O1 0.5000 0.6945(7) 0.7500 0.0656(19) Uani d SD 1 2
H H1A 0.5215 0.6270 0.7813 0.079 Uiso d RD 1 1
O O2 0.57119(17) 0.9622(6) 0.6871(2) 0.0541(11) Uani d D 1 1
H H2A 0.5960 1.0433 0.6903 0.065 Uiso d RD 1 1
H H2B 0.5993 0.8872 0.6922 0.065 Uiso d RD 1 1
O O3 0.5000 1.2290(7) 0.7500 0.0530(15) Uani d SD 1 2
H H3A 0.5283 1.2929 0.7738 0.064 Uiso d RD 1 1
O O4 0.92408(18) 1.0374(6) 1.1542(2) 0.0508(11) Uani d . 1 1
O O5 0.6282(4) 0.3010(19) 0.6852(6) 0.224(7) Uani d . 1 1
O O6 0.6930(4) 0.1535(12) 0.7462(6) 0.164(4) Uani d . 1 1
O O7 0.7160(4) 0.3959(12) 0.7332(7) 0.167(4) Uani d . 1 1
O O8 0.6636(2) 0.7354(8) 0.7064(4) 0.104(2) Uani d D 1 1
H H8A 0.6651 0.6280 0.7091 0.125 Uiso d RD 1 1
H H8B 0.6952 0.7741 0.7339 0.125 Uiso d RD 1 1
C C1 0.6268(2) 0.9722(8) 0.8698(3) 0.0410(13) Uani d . 1 1
H H1 0.6496 0.9579 0.8321 0.049 Uiso calc R 1 1
C C2 0.5516(3) 0.9983(8) 0.9263(3) 0.0466(15) Uani d . 1 1
H H2 0.5115 1.0051 0.9347 0.056 Uiso calc R 1 1
C C3 0.6038(3) 1.0134(9) 0.9812(3) 0.0499(16) Uani d . 1 1
H H3 0.6065 1.0320 1.0333 0.060 Uiso calc R 1 1
C C4 0.7176(2) 1.0017(7) 0.9795(3) 0.0380(13) Uani d . 1 1
C C5 0.7578(2) 1.0726(8) 0.9392(3) 0.0426(14) Uani d . 1 1
H H5 0.7429 1.1197 0.8909 0.051 Uiso calc R 1 1
C C6 0.8208(2) 1.0726(8) 0.9719(3) 0.0440(14) Uani d . 1 1
H H6 0.8484 1.1186 0.9447 0.053 Uiso calc R 1 1
C C7 0.8435(2) 1.0051(7) 1.0444(3) 0.0381(13) Uani d . 1 1
C C8 0.8017(3) 0.9408(8) 1.0846(3) 0.0445(14) Uani d . 1 1
H H8 0.8161 0.9001 1.1343 0.053 Uiso calc R 1 1
C C9 0.7385(3) 0.9360(8) 1.0522(3) 0.0447(14) Uani d . 1 1
H H9 0.7108 0.8893 1.0789 0.054 Uiso calc R 1 1
C C10 0.9109(3) 1.0080(7) 1.0844(3) 0.042 Uani d . 1 1
N N4 0.95517(18) 0.9803(6) 1.0449(2) 0.036 Uani d . 1 1
C C12 0.9476(3) 0.8984(9) 0.9696(3) 0.050 Uani d . 1 1
H H12A 0.9037 0.8881 0.9463 0.060 Uiso calc R 1 1
H H12B 0.9651 0.7851 0.9762 0.060 Uiso calc R 1 1
C C13 1.0212(3) 1.0026(9) 1.0821(4) 0.0522(16) Uani d . 1 1
H H13A 1.0410 0.8927 1.0926 0.063 Uiso calc R 1 1
H H13B 1.0248 1.0620 1.1305 0.063 Uiso calc R 1 1

loop_
_atom_site_aniso_label
_atom_site_aniso_U_11
_atom_site_aniso_U_22
_atom_site_aniso_U_33
_atom_site_aniso_U_12
_atom_site_aniso_U_13
_atom_site_aniso_U_23
Zn1 0.0232(5) 0.0463(6) 0.0345(5) 0.000 -0.0042(3) 0.000
N1 0.057(4) 0.099(6) 0.076(4) 0.007(4) 0.010(4) 0.036(4)
N2 0.024(2) 0.047(3) 0.034(2) 0.0000(19) -0.0029(18) -0.001(2)
N3 0.023(2) 0.054(3) 0.033(2) -0.0007(19) -0.0043(18) -0.001(2)
O1 0.069(4) 0.042(3) 0.063(4) 0.000 -0.035(3) 0.000
O2 0.027(2) 0.086(3) 0.047(2) 0.004(2) 0.0023(18) -0.005(2)
O3 0.047(3) 0.044(3) 0.054(4) 0.000 -0.019(3) 0.000
O4 0.033(2) 0.076(3) 0.037(2) -0.001(2) -0.0075(17) -0.008(2)
O5 0.069(5) 0.422(19) 0.157(8) 0.008(7) -0.027(5) 0.171(10)
O6 0.126(7) 0.130(7) 0.210(10) -0.035(6) -0.019(6) 0.073(7)
O7 0.127(7) 0.104(6) 0.276(13) -0.019(6) 0.054(8) 0.027(7)
O8 0.055(3) 0.113(5) 0.137(6) 0.025(3) 0.004(3) -0.029(4)
C1 0.025(3) 0.063(4) 0.031(3) 0.003(3) -0.002(2) -0.006(3)
C2 0.024(3) 0.073(4) 0.041(3) 0.000(3) 0.003(2) -0.004(3)
C3 0.034(3) 0.080(5) 0.034(3) -0.005(3) 0.004(2) -0.004(3)
C4 0.025(3) 0.050(3) 0.033(3) -0.001(2) -0.006(2) -0.001(2)
C5 0.031(3) 0.057(4) 0.033(3) -0.002(3) -0.005(2) 0.009(3)
C6 0.029(3) 0.061(4) 0.040(3) -0.006(3) 0.002(2) 0.007(3)
C7 0.024(3) 0.050(3) 0.035(3) -0.001(2) -0.007(2) -0.003(2)
C8 0.037(3) 0.059(4) 0.031(3) 0.000(3) -0.007(2) 0.005(3)
C9 0.029(3) 0.065(4) 0.037(3) -0.005(3) 0.002(2) 0.006(3)
C10 0.029 0.049 0.040 -0.001 -0.010 0.002
N4 0.018 0.055 0.029 -0.006 -0.006 -0.009
C12 0.030 0.063 0.050 -0.006 -0.004 -0.014
C13 0.027(3) 0.079(5) 0.043(3) -0.005(3) -0.009(2) -0.011(3)

loop_
_atom_type_symbol
_atom_type_description
_atom_type_scat_dispersion_real
_atom_type_scat_dispersion_imag
_atom_type_scat_source
C C 0.0033 0.0016 'International Tables Vol C Tables 4.2.6.8 and 6.1.1.4'
H H 0.0000 0.0000 'International Tables Vol C Tables 4.2.6.8 and 6.1.1.4'
N N 0.0061 0.0033 'International Tables Vol C Tables 4.2.6.8 and 6.1.1.4'
O O 0.0106 0.0060 'International Tables Vol C Tables 4.2.6.8 and 6.1.1.4'
Zn Zn 0.2839 1.4301 'International Tables Vol C Tables 4.2.6.8 and 6.1.1.4'

loop_
_geom_angle_atom_site_label_1
_geom_angle_atom_site_label_2
_geom_angle_atom_site_label_3
_geom_angle_site_symmetry_1
_geom_angle_site_symmetry_3
_geom_angle
O1 Zn1 O2 . 2_656 90.45(13)
O1 Zn1 O2 . . 90.45(13)
O2 Zn1 O2 2_656 . 179.1(3)
O1 Zn1 O3 . . 180.000(3)
O2 Zn1 O3 2_656 . 89.55(13)
O2 Zn1 O3 . . 89.55(13)
O1 Zn1 N2 . . 92.45(13)
O2 Zn1 N2 2_656 . 87.99(16)
O2 Zn1 N2 . . 91.97(16)
O3 Zn1 N2 . . 87.55(13)
O1 Zn1 N2 . 2_656 92.45(13)
O2 Zn1 N2 2_656 2_656 91.97(16)
O2 Zn1 N2 . 2_656 87.99(16)
O3 Zn1 N2 . 2_656 87.55(13)
N2 Zn1 N2 . 2_656 175.1(3)
O5 N1 O6 . . 119.8(11)
O5 N1 O7 . . 124.1(11)
O6 N1 O7 . . 116.1(9)
C1 N2 C2 . . 105.2(4)
C1 N2 Zn1 . . 129.2(4)
C2 N2 Zn1 . . 125.3(4)
C1 N3 C3 . . 106.5(4)
C1 N3 C4 . . 125.9(5)
C3 N3 C4 . . 127.5(5)
Zn1 O1 H1A . . 129.4
Zn1 O2 H2A . . 121.3
Zn1 O2 H2B . . 123.2
H2A O2 H2B . . 94.3
Zn1 O3 H3A . . 126.8
H8A O8 H8B . . 108.6
N2 C1 N3 . . 111.5(5)
N2 C1 H1 . . 124.3
N3 C1 H1 . . 124.3
C3 C2 N2 . . 110.5(5)
C3 C2 H2 . . 124.8
N2 C2 H2 . . 124.8
C2 C3 N3 . . 106.3(5)
C2 C3 H3 . . 126.8
N3 C3 H3 . . 126.8
C5 C4 C9 . . 121.5(5)
C5 C4 N3 . . 119.4(5)
C9 C4 N3 . . 119.1(5)
C4 C5 C6 . . 118.8(5)
C4 C5 H5 . . 120.6
C6 C5 H5 . . 120.6
C5 C6 C7 . . 121.1(5)
C5 C6 H6 . . 119.4
C7 C6 H6 . . 119.4
C8 C7 C6 . . 118.6(5)
C8 C7 C10 . . 117.5(5)
C6 C7 C10 . . 123.8(5)
C7 C8 C9 . . 121.1(5)
C7 C8 H8 . . 119.5
C9 C8 H8 . . 119.5
C4 C9 C8 . . 118.7(5)
C4 C9 H9 . . 120.6
C8 C9 H9 . . 120.6
O4 C10 N4 . . 121.4(5)
O4 C10 C7 . . 118.2(5)
N4 C10 C7 . . 120.4(5)
C10 N4 C12 . . 127.1(4)
C10 N4 C13 . . 120.4(4)
C12 N4 C13 . . 111.6(4)
N4 C12 C13 . 5_777 111.2(5)
N4 C12 H12A . . 109.4
C13 C12 H12A 5_777 . 109.4
N4 C12 H12B . . 109.4
C13 C12 H12B 5_777 . 109.4
H12A C12 H12B . . 108.0
N4 C13 C12 . 5_777 109.3(5)
N4 C13 H13A . . 109.8
C12 C13 H13A 5_777 . 109.8
N4 C13 H13B . . 109.8
C12 C13 H13B 5_777 . 109.8
H13A C13 H13B . . 108.3

loop_
_geom_bond_atom_site_label_1
_geom_bond_atom_site_label_2
_geom_bond_site_symmetry_2
_geom_bond_distance
Zn1 O1 . 2.095(6)
Zn1 O2 2_656 2.120(4)
Zn1 O2 . 2.120(4)
Zn1 O3 . 2.120(6)
Zn1 N2 . 2.121(4)
Zn1 N2 2_656 2.121(4)
N1 O5 . 1.136(9)
N1 O6 . 1.146(10)
N1 O7 . 1.216(10)
N2 C1 . 1.318(7)
N2 C2 . 1.364(7)
N3 C1 . 1.351(7)
N3 C3 . 1.369(7)
N3 C4 . 1.439(6)
O1 H1A . 0.8391
O2 H2A . 0.8351
O2 H2B . 0.8465
O3 H3A . 0.8409
O4 C10 . 1.235(7)
O8 H8A . 0.8490
O8 H8B . 0.8196
C1 H1 . 0.9300
C2 C3 . 1.344(8)
C2 H2 . 0.9300
C3 H3 . 0.9300
C4 C5 . 1.375(8)
C4 C9 . 1.379(8)
C5 C6 . 1.384(7)
C5 H5 . 0.9300
C6 C7 . 1.387(8)
C6 H6 . 0.9300
C7 C8 . 1.383(8)
C7 C10 . 1.501(7)
C8 C9 . 1.386(8)
C8 H8 . 0.9300
C9 H9 . 0.9300
C10 N4 . 1.342(7)
N4 C12 . 1.466(7)
N4 C13 . 1.471(6)
C12 C13 5_777 1.489(9)
C12 H12A . 0.9700
C12 H12B . 0.9700
C13 C12 5_777 1.489(9)
C13 H13A . 0.9700
C13 H13B . 0.9700

loop_
_geom_hbond_atom_site_label_D
_geom_hbond_atom_site_label_H
_geom_hbond_atom_site_label_A
_geom_hbond_site_symmetry_A
_geom_hbond_distance_DH
_geom_hbond_distance_HA
_geom_hbond_distance_DA
_geom_hbond_angle_DHA
O1 H1A O4 7_667 0.84 1.96 2.795(6) 174
O2 H2A O5 1_565 0.84 2.16 2.956(15) 159
O2 H2A O6 1_565 0.84 2.32 3.060(10) 148
O2 H2B O8 . 0.85 1.83 2.676(7) 176
O3 H3A O4 7_677 0.84 1.99 2.804(6) 163
O8 H8A O7 . 0.85 2.14 2.914(11) 151
O8 H8B O7 4_656 0.82 2.14 2.926(11) 160
C1 H1 O6 1_565 0.93 2.51 3.232(11) 135
C5 H5 O6 1_565 0.93 2.59 3.485(12) 162
